data_4080894
loop_
_publ_author_name
'L\"uning, Anna'
'Schur, Julia'
'Hamel, Laura'
'Ott, Ingo'
'Klein, Axel'

_publ_section_title
;
 Strong Cytotoxicity of Organometallic Platinum Complexes with Alkynyl
 Ligands
;
_journal_issue 13
_journal_name_full Organometallics
_journal_page_first 3662
_journal_paper_doi 10.1021/om400293u
_journal_volume 32
_journal_year 2013
_chemical_formula_sum 'C26 H26 Pt'
_chemical_formula_weight 533.56
_chemical_name_common '[(COD)Pt(CC(2Me)Ph)2]'
_chemical_name_systematic Bis((2-methylphenyl)ethynyl)(1,5-cyclooctadien)platinum(II)
_space_group_IT_number 60
_symmetry_cell_setting orthorhombic
_symmetry_space_group_name_Hall '-P 2ac 2b'
_symmetry_space_group_name_H-M 'P b n a'
_atom_sites_solution_hydrogens geom
_atom_sites_solution_primary direct
_atom_sites_solution_secondary difmap
_audit_creation_method SHELXL-97
_cell_angle_alpha 90.00
_cell_angle_beta 90.00
_cell_angle_gamma 90.00
_cell_formula_units_Z 4
_cell_length_a 7.9541(8)
_cell_length_b 13.0850(14)
_cell_length_c 18.971(3)
_cell_measurement_temperature 293(2)
_cell_volume 1974.5(4)
_computing_cell_refinement 'X-AREA (STOE & Cie 2001)'
_computing_data_collection 'X-AREA (STOE & Cie 2001)'
_computing_data_reduction 'X-RED (STOE & Cie 2001)'
_computing_molecular_graphics 'Ortep-3 for Windows (Farrugia, 1997)'
_computing_publication_material 'WinGX publication routines (Farrugia, 1999)'
_computing_structure_refinement 'SHELXL-97 (Sheldrick, 1997)'
_computing_structure_solution 'SHELXS-97 (Sheldrick, 1990)'
_diffrn_ambient_temperature 120(2)
_diffrn_measured_fraction_theta_full 0.987
_diffrn_measured_fraction_theta_max 0.987
_diffrn_measurement_device_type STOE-IPDSII
_diffrn_measurement_method 'w scans'
_diffrn_radiation_monochromator graphite
_diffrn_radiation_source 'fine-focus sealed tube'
_diffrn_radiation_type MoK\a
_diffrn_radiation_wavelength 0.71073
_diffrn_reflns_av_R_equivalents 0.0862
_diffrn_reflns_av_sigmaI/netI 0.0339
_diffrn_reflns_limit_h_max 10
_diffrn_reflns_limit_h_min -10
_diffrn_reflns_limit_k_max 15
_diffrn_reflns_limit_k_min -16
_diffrn_reflns_limit_l_max 24
_diffrn_reflns_limit_l_min -24
_diffrn_reflns_number 21569
_diffrn_reflns_theta_full 27.34
_diffrn_reflns_theta_max 27.34
_diffrn_reflns_theta_min 2.15
_exptl_absorpt_coefficient_mu 7.114
_exptl_absorpt_correction_type psi-scan
_exptl_crystal_colour colourless
_exptl_crystal_density_diffrn 1.795
_exptl_crystal_density_method 'not measured'
_exptl_crystal_description cuboid
_exptl_crystal_F_000 1040
_exptl_crystal_size_max 0.3
_exptl_crystal_size_mid 0.2
_exptl_crystal_size_min 0.2
_refine_diff_density_max 1.147
_refine_diff_density_min -1.361
_refine_diff_density_rms 0.187
_refine_ls_extinction_coef 0.0037(3)
_refine_ls_extinction_expression Fc^*^=kFc[1+0.001xFc^2^\l^3^/sin(2\q)]^-1/4^
_refine_ls_extinction_method SHELXL
_refine_ls_goodness_of_fit_ref 0.947
_refine_ls_hydrogen_treatment mixed
_refine_ls_matrix_type full
_refine_ls_number_parameters 144
_refine_ls_number_reflns 2209
_refine_ls_number_restraints 0
_refine_ls_restrained_S_all 0.947
_refine_ls_R_factor_all 0.0483
_refine_ls_R_factor_gt 0.0323
_refine_ls_shift/su_max 0.000
_refine_ls_shift/su_mean 0.000
_refine_ls_structure_factor_coef Fsqd
_refine_ls_weighting_details 'calc w=1/[\s^2^(Fo^2^)+(0.0608P)^2^+0.0000P] where P=(Fo^2^+2Fc^2^)/3'
_refine_ls_weighting_scheme calc
_refine_ls_wR_factor_gt 0.0827
_refine_ls_wR_factor_ref 0.0926
_reflns_number_gt 1421
_reflns_number_total 2209
_reflns_threshold_expression >2sigma(I)
_cod_data_source_file om400293u_si_002.cif
_cod_data_source_block shelxl
_cod_original_sg_symbol_H-M Pbna
_cod_database_code 4080894

loop_
_symmetry_equiv_pos_as_xyz
'x, y, z'
'-x+1/2, -y, z+1/2'
'x, -y+1/2, -z'
'-x+1/2, y+1/2, -z+1/2'
'-x, -y, -z'
'x-1/2, y, -z-1/2'
'-x, y-1/2, z'
'x-1/2, -y-1/2, z-1/2'

loop_
_atom_site_label
_atom_site_type_symbol
_atom_site_fract_x
_atom_site_fract_y
_atom_site_fract_z
_atom_site_U_iso_or_equiv
_atom_site_adp_type
_atom_site_occupancy
_atom_site_symmetry_multiplicity
_atom_site_calc_flag
_atom_site_refinement_flags
Pt1 Pt 0.36313(3) 0.2500 0.0000 0.02387(15) Uani 1 2 d S
C2 C 0.5529(7) 0.2125(5) 0.0825(3) 0.0337(13) Uani 1 1 d .
H2 H 0.5041 0.1867 0.1265 0.040 Uiso 1 1 calc R
C5 C 0.1861(8) 0.1762(4) 0.0542(3) 0.0294(11) Uani 1 1 d .
C3 C 0.6597(8) 0.3069(6) 0.0918(3) 0.0402(15) Uani 1 1 d .
H3A H 0.7625 0.2875 0.1158 0.048 Uiso 1 1 calc R
H3B H 0.6000 0.3542 0.1221 0.048 Uiso 1 1 calc R
C7 C -0.0331(6) 0.0765(4) 0.1329(3) 0.0267(11) Uani 1 1 d .
C8 C -0.0794(6) 0.1155(4) 0.1989(3) 0.0284(11) Uani 1 1 d .
C4 C 0.7061(8) 0.3620(5) 0.0244(4) 0.0421(14) Uani 1 1 d .
H4A H 0.8065 0.3310 0.0048 0.050 Uiso 1 1 calc R
H4B H 0.7324 0.4326 0.0355 0.050 Uiso 1 1 calc R
C9 C -0.1862(7) 0.0580(4) 0.2412(3) 0.0305(11) Uani 1 1 d .
H9 H -0.2128 0.0814 0.2862 0.037 Uiso 1 1 calc R
C1 C 0.5673(7) 0.1403(4) 0.0309(3) 0.0339(13) Uani 1 1 d .
H1 H 0.5263 0.0725 0.0446 0.041 Uiso 1 1 calc R
C6 C 0.0849(7) 0.1308(4) 0.0887(3) 0.0257(10) Uani 1 1 d .
C13 C -0.0158(8) 0.2171(4) 0.2246(3) 0.0307(12) Uani 1 1 d .
C12 C -0.1010(8) -0.0158(4) 0.1089(3) 0.0328(12) Uani 1 1 d .
C10 C -0.2540(7) -0.0340(4) 0.2178(3) 0.0333(13) Uani 1 1 d .
C11 C -0.2114(7) -0.0705(4) 0.1517(3) 0.0339(13) Uani 1 1 d .
H11 H -0.2567 -0.1318 0.1358 0.041 Uiso 1 1 calc R
H10 H -0.321(7) -0.070(4) 0.249(3) 0.026(14) Uiso 1 1 d .
H13A H -0.105(6) 0.250(3) 0.254(3) 0.017(16) Uiso 1 1 d .
H13B H 0.089(9) 0.207(6) 0.251(4) 0.06(2) Uiso 1 1 d .
H13C H 0.002(8) 0.268(4) 0.189(4) 0.039(17) Uiso 1 1 d .
H12 H -0.063(8) -0.046(5) 0.065(4) 0.054(19) Uiso 1 1 d .

loop_
_atom_site_aniso_label
_atom_site_aniso_U_11
_atom_site_aniso_U_22
_atom_site_aniso_U_33
_atom_site_aniso_U_23
_atom_site_aniso_U_13
_atom_site_aniso_U_12
Pt1 0.0226(2) 0.02921(18) 0.0197(2) 0.00010(13) 0.000 0.000
C2 0.038(3) 0.040(3) 0.023(3) 0.007(2) -0.013(2) 0.003(3)
C5 0.033(3) 0.034(3) 0.021(3) 0.001(2) -0.003(3) 0.008(2)
C3 0.035(3) 0.054(4) 0.031(3) 0.006(3) -0.009(3) -0.007(3)
C7 0.023(3) 0.031(3) 0.026(3) 0.002(2) -0.003(2) 0.0012(19)
C8 0.018(3) 0.031(2) 0.036(3) 0.002(2) 0.000(2) 0.000(2)
C4 0.035(4) 0.049(4) 0.041(3) 0.002(3) -0.008(3) -0.012(3)
C9 0.033(3) 0.030(3) 0.029(3) 0.004(2) 0.005(3) 0.004(2)
C1 0.030(3) 0.032(3) 0.039(3) 0.014(3) 0.003(3) 0.019(3)
C6 0.024(3) 0.030(2) 0.024(3) -0.001(2) -0.004(2) 0.000(2)
C13 0.034(3) 0.026(2) 0.031(3) -0.002(2) 0.000(3) -0.001(2)
C12 0.031(3) 0.037(3) 0.030(3) 0.000(2) 0.002(3) 0.001(2)
C10 0.030(3) 0.028(3) 0.042(3) 0.007(2) 0.008(3) -0.002(2)
C11 0.030(3) 0.025(3) 0.046(3) 0.002(2) 0.001(3) -0.001(2)

loop_
_atom_type_symbol
_atom_type_description
_atom_type_scat_dispersion_real
_atom_type_scat_dispersion_imag
_atom_type_scat_source
C C 0.0033 0.0016 'International Tables Vol C Tables 4.2.6.8 and 6.1.1.4'
H H 0.0000 0.0000 'International Tables Vol C Tables 4.2.6.8 and 6.1.1.4'
Pt Pt -1.7033 8.3905 'International Tables Vol C Tables 4.2.6.8 and 6.1.1.4'

loop_
_geom_angle_atom_site_label_1
_geom_angle_atom_site_label_2
_geom_angle_atom_site_label_3
_geom_angle
_geom_angle_site_symmetry_1
_geom_angle_site_symmetry_3
C5 Pt1 C5 90.1(3) 3 .
C5 Pt1 C2 161.3(2) 3 .
C5 Pt1 C2 90.5(2) . .
C5 Pt1 C2 90.5(2) 3 3
C5 Pt1 C2 161.3(2) . 3
C2 Pt1 C2 94.8(3) . 3
C5 Pt1 C1 93.8(2) 3 3
C5 Pt1 C1 162.8(2) . 3
C2 Pt1 C1 80.4(2) . 3
C2 Pt1 C1 35.6(2) 3 3
C5 Pt1 C1 162.8(2) 3 .
C5 Pt1 C1 93.8(2) . .
C2 Pt1 C1 35.6(2) . .
C2 Pt1 C1 80.4(2) 3 .
C1 Pt1 C1 87.3(3) 3 .
C1 C2 C3 127.0(6) . .
C1 C2 Pt1 72.9(3) . .
C3 C2 Pt1 106.4(4) . .
C6 C5 Pt1 177.2(5) . .
C2 C3 C4 115.5(5) . .
C12 C7 C8 120.2(5) . .
C12 C7 C6 119.2(5) . .
C8 C7 C6 120.6(5) . .
C9 C8 C7 118.7(5) . .
C9 C8 C13 119.7(5) . .
C7 C8 C13 121.6(5) . .
C3 C4 C1 113.3(5) . 3
C8 C9 C10 121.3(5) . .
C2 C1 C4 124.7(6) . 3
C2 C1 Pt1 71.6(3) . .
C4 C1 Pt1 110.9(4) 3 .
C5 C6 C7 177.8(6) . .
C11 C12 C7 119.8(5) . .
C11 C10 C9 119.5(5) . .
C10 C11 C12 120.3(5) . .

loop_
_geom_bond_atom_site_label_1
_geom_bond_atom_site_label_2
_geom_bond_distance
_geom_bond_site_symmetry_2
Pt1 C5 1.992(6) 3
Pt1 C5 1.992(6) .
Pt1 C2 2.230(5) .
Pt1 C2 2.230(5) 3
Pt1 C1 2.246(5) 3
Pt1 C1 2.246(5) .
C2 C1 1.367(8) .
C2 C3 1.509(10) .
C5 C6 1.196(8) .
C3 C4 1.513(9) .
C7 C12 1.398(7) .
C7 C8 1.401(7) .
C7 C6 1.445(7) .
C8 C9 1.391(7) .
C8 C13 1.504(7) .
C4 C1 1.523(10) 3
C9 C10 1.392(7) .
C1 C4 1.523(10) 3
C12 C11 1.394(8) .
C10 C11 1.383(8) .
